data_7155199
loop_
_publ_author_name
'Mino, Takashi'
'Nishikawa, Kenji'
'Asano, Moeko'
'Shima, Yamato'
'Ebisawa, Toshibumi'
'Yoshida, Yasushi'
'Sakamoto, Masami'

_publ_section_title
;
 Chiral N-1-adamantyl-N-trans-cinnamylaniline type ligands: synthesis and
 application to palladium-catalyzed asymmetric allylic alkylation of
 indoles.
;
_journal_issue 31
_journal_name_full 'Organic &amp; biomolecular chemistry'
_journal_page_first 7509
_journal_page_last 7519
_journal_paper_doi 10.1039/c6ob01354f
_journal_volume 14
_journal_year 2016
_chemical_absolute_configuration ad
_chemical_formula_sum 'C41 H40 N P'
_chemical_formula_weight 577.71
_space_group_crystal_system orthorhombic
_space_group_IT_number 19
_space_group_name_Hall 'P 2ac 2ab'
_space_group_name_H-M_alt 'P 21 21 21'
_symmetry_space_group_name_Hall 'P 2ac 2ab'
_symmetry_space_group_name_H-M 'P 21 21 21'
_atom_sites_solution_hydrogens geom
_atom_sites_solution_primary direct
_atom_sites_solution_secondary difmap
_audit_update_record
;
2016-06-21 deposited with the CCDC.
2016-07-07 downloaded from the CCDC.
;
_cell_angle_alpha 90
_cell_angle_beta 90
_cell_angle_gamma 90
_cell_formula_units_Z 8
_cell_length_a 10.61960(10)
_cell_length_b 22.1572(2)
_cell_length_c 26.8016(3)
_cell_measurement_reflns_used 9594
_cell_measurement_temperature 173
_cell_measurement_theta_max 68.2612
_cell_measurement_theta_min 2.5874
_cell_volume 6306.43(11)
_computing_structure_refinement 'SHELXL-2014 (Sheldrick, 2014)'
_computing_structure_solution 'SHELXS-97 (Sheldrick, 2008)'
_diffrn_ambient_temperature 173
_diffrn_detector_area_resol_mean 8.3333
_diffrn_measured_fraction_theta_full 0.997
_diffrn_measured_fraction_theta_max 0.997
_diffrn_measurement_device_type 'Bruker APEXII CCD area detector'
_diffrn_measurement_method '\f and \w scans'
_diffrn_radiation_monochromator 'Bruker Helios multilayer confocal mirror'
_diffrn_radiation_type CuK\a
_diffrn_radiation_wavelength 1.54178
_diffrn_reflns_av_R_equivalents 0.0289
_diffrn_reflns_av_unetI/netI 0.0177
_diffrn_reflns_limit_h_max 12
_diffrn_reflns_limit_h_min -12
_diffrn_reflns_limit_k_max 25
_diffrn_reflns_limit_k_min -26
_diffrn_reflns_limit_l_max 32
_diffrn_reflns_limit_l_min -32
_diffrn_reflns_number 80975
_diffrn_reflns_theta_full 68.05
_diffrn_reflns_theta_max 68.05
_diffrn_reflns_theta_min 2.59
_diffrn_source 'Bruker TXS fine-focus rotating anode'
_exptl_absorpt_coefficient_mu 0.985
_exptl_absorpt_correction_T_max 0.91
_exptl_absorpt_correction_T_min 0.84
_exptl_absorpt_correction_type empirical
_exptl_absorpt_process_details 'SADABS V2014/2 (Bruker AXS Inc.)'
_exptl_crystal_colour colorless
_exptl_crystal_density_diffrn 1.217
_exptl_crystal_density_method 'not measured'
_exptl_crystal_description prismatic
_exptl_crystal_F_000 2464
_exptl_crystal_size_max 0.180
_exptl_crystal_size_mid 0.100
_exptl_crystal_size_min 0.100
_refine_diff_density_max 0.392
_refine_diff_density_min -0.146
_refine_ls_abs_structure_details
;
Flack x determined using 4785 quotients [(I+)-(I-)]/[(I+)+(I-)]
(Parsons, Flack and Wagner, Acta Cryst. B69 (2013) 249-259).
;
_refine_ls_abs_structure_Flack 0.013(3)
_refine_ls_extinction_method none
_refine_ls_goodness_of_fit_ref 1.028
_refine_ls_hydrogen_treatment constr
_refine_ls_matrix_type full
_refine_ls_number_parameters 833
_refine_ls_number_reflns 11447
_refine_ls_number_restraints 0
_refine_ls_restrained_S_all 1.028
_refine_ls_R_factor_all 0.0408
_refine_ls_R_factor_gt 0.0393
_refine_ls_shift/su_max 0.001
_refine_ls_shift/su_mean 0.000
_refine_ls_structure_factor_coef Fsqd
_refine_ls_weighting_details 'w=1/[\s^2^(Fo^2^)+(0.0765P)^2^+0.8451P] where P=(Fo^2^+2Fc^2^)/3'
_refine_ls_weighting_scheme calc
_refine_ls_wR_factor_gt 0.1051
_refine_ls_wR_factor_ref 0.1066
_reflns_number_gt 11015
_reflns_number_total 11447
_reflns_threshold_expression 'I > 2\s(I)'
_cod_data_source_file c6ob01354f2.cif
_cod_data_source_block I
_cod_depositor_comments 'Adding full bibliography for 7155198--7155200.cif.'
_cod_database_code 7155199

loop_
_space_group_symop_operation_xyz
'x, y, z'
'-x+1/2, -y, z+1/2'
'-x, y+1/2, -z+1/2'
'x+1/2, -y+1/2, -z'

loop_
_atom_site_type_symbol
_atom_site_label
_atom_site_fract_x
_atom_site_fract_y
_atom_site_fract_z
_atom_site_U_iso_or_equiv
_atom_site_adp_type
_atom_site_calc_flag
_atom_site_refinement_flags_adp
_atom_site_refinement_flags_occupancy
_atom_site_refinement_flags_posn
_atom_site_occupancy
_atom_site_disorder_assembly
_atom_site_disorder_group
C C74A 0.3023(9) 0.2754(3) 0.0898(3) 0.0659(19) Uani d . P . 0.608(8) A 1
H H74A 0.3043 0.2854 0.0538 0.079 Uiso calc U P R 0.608(8) A 1
H H74B 0.3908 0.2703 0.1007 0.079 Uiso calc U P R 0.608(8) A 1
C C75A 0.2516(5) 0.3273(4) 0.1160(3) 0.0314(14) Uani d . P . 0.608(8) A 1
H H75A 0.1671 0.3374 0.1078 0.038 Uiso calc U P R 0.608(8) A 1
C C76A 0.3045(6) 0.3621(3) 0.1489(2) 0.0635(17) Uani d . P . 0.608(8) A 1
H H76A 0.3886 0.3515 0.1571 0.076 Uiso calc U P R 0.608(8) A 1
C C77A 0.2563(10) 0.4150(2) 0.1753(3) 0.052(2) Uani d . P G 0.608(8) A 1
C C78A 0.3207(5) 0.4388(4) 0.2160(3) 0.064(2) Uani d . P G 0.608(8) A 1
H H78A 0.3991 0.422 0.2259 0.076 Uiso calc U P R 0.608(8) A 1
C C79A 0.2704(6) 0.4874(4) 0.24210(18) 0.066(2) Uani d . P G 0.608(8) A 1
H H79A 0.3144 0.5037 0.2699 0.079 Uiso calc U P R 0.608(8) A 1
C C80A 0.1557(6) 0.5120(3) 0.2276(3) 0.067(3) Uani d . P G 0.608(8) A 1
H H80A 0.1213 0.5452 0.2455 0.08 Uiso calc U P R 0.608(8) A 1
C C81A 0.0913(5) 0.4881(4) 0.1870(3) 0.089(4) Uani d . P G 0.608(8) A 1
H H81A 0.0129 0.505 0.1771 0.107 Uiso calc U P R 0.608(8) A 1
C C82A 0.1416(10) 0.4396(4) 0.1609(2) 0.073(3) Uani d . P G 0.608(8) A 1
H H82A 0.0976 0.4233 0.1331 0.088 Uiso calc U P R 0.608(8) A 1
C C74B 0.2328(9) 0.2817(3) 0.0754(3) 0.0416(19) Uani d . P . 0.392(8) A 2
H H74C 0.1463 0.2906 0.0637 0.05 Uiso calc U P R 0.392(8) A 2
H H74D 0.2919 0.2878 0.0473 0.05 Uiso calc U P R 0.392(8) A 2
C C75B 0.267(3) 0.3218(12) 0.1187(10) 0.131(11) Uani d . P . 0.392(8) A 2
H H75B 0.3374 0.3138 0.1398 0.157 Uiso calc U P R 0.392(8) A 2
C C76B 0.1870(7) 0.3724(3) 0.1257(3) 0.0402(19) Uani d . P . 0.392(8) A 2
H H76B 0.1165 0.3764 0.1042 0.048 Uiso calc U P R 0.392(8) A 2
C C77B 0.2054(10) 0.4187(3) 0.1639(3) 0.045(3) Uani d . P G 0.392(8) A 2
C C78B 0.3132(7) 0.4276(4) 0.1924(5) 0.064(3) Uani d . P G 0.392(8) A 2
H H78B 0.3846 0.4024 0.1875 0.077 Uiso calc U P R 0.392(8) A 2
C C79B 0.3166(11) 0.4732(6) 0.2279(4) 0.095(6) Uani d . P G 0.392(8) A 2
H H79B 0.3903 0.4792 0.2474 0.114 Uiso calc U P R 0.392(8) A 2
C C80B 0.2120(15) 0.5099(4) 0.2351(3) 0.068(5) Uani d . P G 0.392(8) A 2
H H80B 0.2143 0.5411 0.2594 0.082 Uiso calc U P R 0.392(8) A 2
C C81B 0.1042(11) 0.5011(5) 0.2066(5) 0.074(5) Uani d . P G 0.392(8) A 2
H H81B 0.0328 0.5262 0.2115 0.089 Uiso calc U P R 0.392(8) A 2
C C82B 0.1009(8) 0.4555(5) 0.1710(4) 0.064(4) Uani d . P G 0.392(8) A 2
H H82B 0.0271 0.4495 0.1516 0.077 Uiso calc U P R 0.392(8) A 2
C C1 0.0413(2) 0.89889(10) 0.08982(9) 0.0331(5) Uani d . . . 1.0 . .
C C2 0.0093(2) 0.95384(11) 0.11404(10) 0.0382(5) Uani d . . . 1.0 . .
H H2 -0.0747 0.9683 0.1118 0.046 Uiso calc U . R 1.0 . .
C C3 0.0950(3) 0.98612(11) 0.14017(9) 0.0389(5) Uani d . . . 1.0 . .
H H3 0.0697 1.0217 0.1573 0.047 Uiso calc U . R 1.0 . .
C C4 0.2222(2) 0.96718(11) 0.14218(9) 0.0371(5) Uani d . . . 1.0 . .
C C5 0.3143(3) 1.00105(12) 0.16817(11) 0.0471(6) Uani d . . . 1.0 . .
H H5 0.2902 1.0368 0.1853 0.057 Uiso calc U . R 1.0 . .
C C6 0.4375(3) 0.98303(14) 0.16900(13) 0.0562(8) Uani d . . . 1.0 . .
H H6 0.4987 1.0065 0.1861 0.067 Uiso calc U . R 1.0 . .
C C7 0.4729(3) 0.92985(14) 0.14456(12) 0.0531(7) Uani d . . . 1.0 . .
H H7 0.5584 0.9172 0.1455 0.064 Uiso calc U . R 1.0 . .
C C8 0.3869(2) 0.89612(12) 0.11955(11) 0.0427(6) Uani d . . . 1.0 . .
H H8 0.4135 0.8601 0.1034 0.051 Uiso calc U . R 1.0 . .
C C9 0.2585(2) 0.91322(11) 0.11691(9) 0.0351(5) Uani d . . . 1.0 . .
C C10 0.1639(2) 0.87813(10) 0.09118(8) 0.0320(5) Uani d . . . 1.0 . .
C C11 -0.1805(2) 0.82673(11) 0.10965(10) 0.0390(5) Uani d . . . 1.0 . .
C C12 -0.1816(3) 0.84957(14) 0.15769(11) 0.0500(6) Uani d . . . 1.0 . .
H H12 -0.1307 0.8834 0.1659 0.06 Uiso calc U . R 1.0 . .
C C13 -0.2575(4) 0.82286(17) 0.19419(13) 0.0652(9) Uani d . . . 1.0 . .
H H13 -0.2566 0.838 0.2274 0.078 Uiso calc U . R 1.0 . .
C C14 -0.3341(3) 0.77434(16) 0.18211(15) 0.0637(9) Uani d . . . 1.0 . .
H H14 -0.3871 0.7568 0.2067 0.076 Uiso calc U . R 1.0 . .
C C15 -0.3330(3) 0.75195(16) 0.13489(15) 0.0671(9) Uani d . . . 1.0 . .
H H15 -0.3852 0.7187 0.1265 0.081 Uiso calc U . R 1.0 . .
C C16 -0.2563(3) 0.77732(14) 0.09907(13) 0.0548(7) Uani d . . . 1.0 . .
H H16 -0.2554 0.7606 0.0664 0.066 Uiso calc U . R 1.0 . .
C C17 -0.1830(2) 0.91532(11) 0.03197(9) 0.0367(5) Uani d . . . 1.0 . .
C C18 -0.1281(3) 0.95999(12) 0.00208(10) 0.0425(6) Uani d . . . 1.0 . .
H H18 -0.039 0.9629 0.0002 0.051 Uiso calc U . R 1.0 . .
C C19 -0.2017(3) 0.99963(13) -0.02453(11) 0.0494(7) Uani d . . . 1.0 . .
H H19 -0.1632 1.0295 -0.0449 0.059 Uiso calc U . R 1.0 . .
C C20 -0.3315(3) 0.99614(13) -0.02178(11) 0.0520(7) Uani d . . . 1.0 . .
H H20 -0.3823 1.0233 -0.0404 0.062 Uiso calc U . R 1.0 . .
C C21 -0.3869(3) 0.95321(14) 0.00806(12) 0.0496(7) Uani d . . . 1.0 . .
H H21 -0.476 0.9512 0.0105 0.06 Uiso calc U . R 1.0 . .
C C22 -0.3132(3) 0.91284(12) 0.03465(10) 0.0424(6) Uani d . . . 1.0 . .
H H22 -0.3524 0.8831 0.0549 0.051 Uiso calc U . R 1.0 . .
C C23 0.1952(2) 0.76441(11) 0.09533(8) 0.0325(5) Uani d . . . 1.0 . .
C C24 0.3280(2) 0.73976(12) 0.10786(10) 0.0413(6) Uani d . . . 1.0 . .
H H24A 0.376 0.7336 0.0766 0.05 Uiso calc U . R 1.0 . .
H H24B 0.374 0.7696 0.1284 0.05 Uiso calc U . R 1.0 . .
C C25 0.3189(3) 0.67964(12) 0.13636(11) 0.0469(6) Uani d . . . 1.0 . .
H H25 0.4054 0.6643 0.1439 0.056 Uiso calc U . R 1.0 . .
C C26 0.2469(4) 0.68969(14) 0.18519(11) 0.0572(8) Uani d . . . 1.0 . .
H H26A 0.292 0.7194 0.2062 0.069 Uiso calc U . R 1.0 . .
H H26B 0.241 0.6513 0.204 0.069 Uiso calc U . R 1.0 . .
C C27 0.1146(3) 0.71304(13) 0.17282(11) 0.0519(7) Uani d . . . 1.0 . .
H H27 0.0673 0.7199 0.2046 0.062 Uiso calc U . R 1.0 . .
C C28 0.1249(3) 0.77277(12) 0.14457(9) 0.0421(6) Uani d . . . 1.0 . .
H H28A 0.0394 0.7886 0.1378 0.051 Uiso calc U . R 1.0 . .
H H28B 0.1699 0.8026 0.1655 0.051 Uiso calc U . R 1.0 . .
C C29 0.1253(3) 0.71619(11) 0.06455(10) 0.0402(5) Uani d . . . 1.0 . .
H H29A 0.0397 0.7309 0.0565 0.048 Uiso calc U . R 1.0 . .
H H29B 0.1707 0.7094 0.0328 0.048 Uiso calc U . R 1.0 . .
C C30 0.1155(3) 0.65629(12) 0.09312(11) 0.0469(6) Uani d . . . 1.0 . .
H H30 0.0695 0.6259 0.0724 0.056 Uiso calc U . R 1.0 . .
C C31 0.0444(3) 0.66699(13) 0.14145(13) 0.0554(8) Uani d . . . 1.0 . .
H H31A -0.0414 0.6819 0.134 0.066 Uiso calc U . R 1.0 . .
H H31B 0.0367 0.6286 0.1601 0.066 Uiso calc U . R 1.0 . .
C C32 0.2482(3) 0.63326(12) 0.10471(11) 0.0478(6) Uani d . . . 1.0 . .
H H32A 0.2429 0.5945 0.123 0.057 Uiso calc U . R 1.0 . .
H H32B 0.2945 0.6262 0.0732 0.057 Uiso calc U . R 1.0 . .
C C33 0.2712(3) 0.82570(12) 0.02182(9) 0.0422(6) Uani d . . . 1.0 . .
H H33A 0.29 0.7842 0.0102 0.051 Uiso calc U . R 1.0 . .
H H33B 0.3524 0.8457 0.0294 0.051 Uiso calc U . R 1.0 . .
C C34 0.2080(2) 0.85894(12) -0.01868(9) 0.0403(5) Uani d . . . 1.0 . .
H H34 0.1206 0.8522 -0.0236 0.048 Uiso calc U . R 1.0 . .
C C35 0.2659(3) 0.89775(13) -0.04873(10) 0.0438(6) Uani d . . . 1.0 . .
H H35 0.3531 0.904 -0.0426 0.053 Uiso calc U . R 1.0 . .
C C36 0.2115(3) 0.93190(12) -0.09002(9) 0.0425(6) Uani d . . . 1.0 . .
C C37 0.2930(3) 0.96855(15) -0.11843(12) 0.0579(8) Uani d . . . 1.0 . .
H H37 0.3808 0.9684 -0.1118 0.069 Uiso calc U . R 1.0 . .
C C38 0.2453(4) 1.00465(18) -0.15593(14) 0.0720(10) Uani d . . . 1.0 . .
H H38 0.301 1.0292 -0.1748 0.086 Uiso calc U . R 1.0 . .
C C39 0.1178(4) 1.00559(18) -0.16638(14) 0.0672(9) Uani d . . . 1.0 . .
H H39 0.0857 1.0308 -0.1921 0.081 Uiso calc U . R 1.0 . .
C C40 0.0376(3) 0.96930(16) -0.13884(12) 0.0597(8) Uani d . . . 1.0 . .
H H40 -0.0502 0.9693 -0.1457 0.072 Uiso calc U . R 1.0 . .
C C41 0.0852(3) 0.93329(14) -0.10155(10) 0.0470(6) Uani d . . . 1.0 . .
H H41 0.029 0.9085 -0.0831 0.056 Uiso calc U . R 1.0 . .
C C42 0.0900(2) 0.20684(12) 0.16349(9) 0.0390(5) Uani d . . . 1.0 . .
C C43 0.0626(3) 0.18798(14) 0.21307(10) 0.0449(6) Uani d . . . 1.0 . .
H H43 -0.0205 0.1927 0.2255 0.054 Uiso calc U . R 1.0 . .
C C44 0.1518(3) 0.16348(14) 0.24292(10) 0.0467(6) Uani d . . . 1.0 . .
H H44 0.1301 0.1499 0.2754 0.056 Uiso calc U . R 1.0 . .
C C45 0.2769(3) 0.15799(12) 0.22586(10) 0.0421(6) Uani d . . . 1.0 . .
C C46 0.3717(3) 0.13302(14) 0.25684(12) 0.0515(7) Uani d . . . 1.0 . .
H H46 0.3505 0.119 0.2893 0.062 Uiso calc U . R 1.0 . .
C C47 0.4921(3) 0.12897(15) 0.24073(14) 0.0593(8) Uani d . . . 1.0 . .
H H47 0.5547 0.1118 0.2617 0.071 Uiso calc U . R 1.0 . .
C C48 0.5248(3) 0.15007(16) 0.19297(14) 0.0595(8) Uani d . . . 1.0 . .
H H48 0.6099 0.1478 0.1822 0.071 Uiso calc U . R 1.0 . .
C C49 0.4354(3) 0.17375(14) 0.16187(12) 0.0502(7) Uani d . . . 1.0 . .
H H49 0.4591 0.1875 0.1296 0.06 Uiso calc U . R 1.0 . .
C C50 0.3079(3) 0.17810(12) 0.17700(10) 0.0406(6) Uani d . . . 1.0 . .
C C51 0.2106(2) 0.20113(11) 0.14496(10) 0.0371(5) Uani d . . . 1.0 . .
C C52 -0.1369(2) 0.17172(11) 0.11366(10) 0.0385(5) Uani d . . . 1.0 . .
C C53 -0.1413(3) 0.11965(13) 0.14246(11) 0.0452(6) Uani d . . . 1.0 . .
H H53 -0.0887 0.1164 0.171 0.054 Uiso calc U . R 1.0 . .
C C54 -0.2204(3) 0.07264(13) 0.13040(13) 0.0546(7) Uani d . . . 1.0 . .
H H54 -0.2224 0.0376 0.1508 0.065 Uiso calc U . R 1.0 . .
C C55 -0.2969(3) 0.07605(16) 0.08880(14) 0.0621(8) Uani d . . . 1.0 . .
H H55 -0.3515 0.0436 0.0806 0.075 Uiso calc U . R 1.0 . .
C C56 -0.2934(3) 0.12625(16) 0.05961(14) 0.0640(9) Uani d . . . 1.0 . .
H H56 -0.346 0.1288 0.031 0.077 Uiso calc U . R 1.0 . .
C C57 -0.2134(3) 0.17377(14) 0.07125(11) 0.0530(7) Uani d . . . 1.0 . .
H H57 -0.2107 0.2082 0.0501 0.064 Uiso calc U . R 1.0 . .
C C58 -0.1292(3) 0.27964(11) 0.17234(9) 0.0397(5) Uani d . . . 1.0 . .
C C59 -0.2585(3) 0.27617(13) 0.17572(11) 0.0486(6) Uani d . . . 1.0 . .
H H59 -0.3029 0.2484 0.1552 0.058 Uiso calc U . R 1.0 . .
C C60 -0.3250(3) 0.31273(16) 0.20871(13) 0.0608(8) Uani d . . . 1.0 . .
H H60 -0.4141 0.3097 0.2105 0.073 Uiso calc U . R 1.0 . .
C C61 -0.2628(4) 0.35313(15) 0.23871(11) 0.0609(9) Uani d . . . 1.0 . .
H H61 -0.3086 0.378 0.2611 0.073 Uiso calc U . R 1.0 . .
C C62 -0.1339(4) 0.35730(14) 0.23605(11) 0.0571(8) Uani d . . . 1.0 . .
H H62 -0.0904 0.3851 0.2568 0.068 Uiso calc U . R 1.0 . .
C C63 -0.0669(3) 0.32095(14) 0.20314(11) 0.0507(7) Uani d . . . 1.0 . .
H H63 0.0222 0.3242 0.2016 0.061 Uiso calc U . R 1.0 . .
C C64 0.2383(2) 0.17331(11) 0.05336(9) 0.0388(5) Uani d . . . 1.0 . .
C C65 0.3659(3) 0.16979(17) 0.02676(14) 0.0634(9) Uani d . . . 1.0 . .
H H65A 0.4318 0.1578 0.0509 0.076 Uiso calc U . R 1.0 . .
H H65B 0.3881 0.21 0.0133 0.076 Uiso calc U . R 1.0 . .
C C66 0.3611(3) 0.12355(17) -0.01618(14) 0.0643(9) Uani d . . . 1.0 . .
H H66 0.4451 0.1218 -0.033 0.077 Uiso calc U . R 1.0 . .
C C67 0.3295(5) 0.06168(16) 0.00568(14) 0.0765(12) Uani d . . . 1.0 . .
H H67A 0.3293 0.0309 -0.0211 0.092 Uiso calc U . R 1.0 . .
H H67B 0.3935 0.0501 0.0308 0.092 Uiso calc U . R 1.0 . .
C C68 0.2011(5) 0.06502(14) 0.02981(12) 0.0723(11) Uani d . . . 1.0 . .
H H68 0.179 0.0244 0.0435 0.087 Uiso calc U . R 1.0 . .
C C69 0.2036(4) 0.11096(13) 0.07278(10) 0.0593(9) Uani d . . . 1.0 . .
H H69A 0.1198 0.1125 0.0889 0.071 Uiso calc U . R 1.0 . .
H H69B 0.2659 0.0981 0.0981 0.071 Uiso calc U . R 1.0 . .
C C70 0.1382(3) 0.19069(16) 0.01437(11) 0.0557(7) Uani d . . . 1.0 . .
H H70A 0.1577 0.2311 0.0006 0.067 Uiso calc U . R 1.0 . .
H H70B 0.0545 0.1927 0.0305 0.067 Uiso calc U . R 1.0 . .
C C71 0.1352(4) 0.14380(18) -0.02840(12) 0.0653(9) Uani d . . . 1.0 . .
H H71 0.0697 0.1557 -0.0533 0.078 Uiso calc U . R 1.0 . .
C C72 0.2624(4) 0.14168(15) -0.05346(11) 0.0640(9) Uani d . . . 1.0 . .
H H72A 0.2605 0.1122 -0.0812 0.077 Uiso calc U . R 1.0 . .
H H72B 0.2829 0.1819 -0.0674 0.077 Uiso calc U . R 1.0 . .
C C73 0.1043(4) 0.08296(19) -0.00763(13) 0.0743(11) Uani d . . . 1.0 . .
H H73A 0.0202 0.0841 0.0084 0.089 Uiso calc U . R 1.0 . .
H H73B 0.1017 0.0529 -0.0349 0.089 Uiso calc U . R 1.0 . .
N N1 0.19619(19) 0.82235(9) 0.06747(7) 0.0327(4) Uani d . . . 1.0 . .
N N2 0.2414(2) 0.21815(10) 0.09487(8) 0.0419(5) Uani d . . . 1.0 . .
P P1 -0.08206(6) 0.85499(3) 0.05766(2) 0.03471(14) Uani d . . . 1.0 . .
P P2 -0.03725(6) 0.23838(3) 0.12491(2) 0.03852(15) Uani d . . . 1.0 . .

loop_
_atom_site_aniso_label
_atom_site_aniso_U_11
_atom_site_aniso_U_22
_atom_site_aniso_U_33
_atom_site_aniso_U_12
_atom_site_aniso_U_13
_atom_site_aniso_U_23
C74A 0.088(5) 0.049(3) 0.061(4) -0.029(4) 0.021(4) -0.004(3)
C75A 0.035(2) 0.027(3) 0.032(3) -0.010(2) -0.001(2) 0.003(2)
C76A 0.072(4) 0.054(3) 0.065(3) -0.017(3) 0.004(3) 0.004(3)
C77A 0.054(6) 0.044(3) 0.057(4) -0.014(4) -0.006(4) 0.011(3)
C78A 0.056(3) 0.074(6) 0.061(5) -0.014(4) -0.012(4) 0.000(5)
C79A 0.062(5) 0.071(6) 0.064(5) -0.003(4) -0.018(4) -0.010(4)
C80A 0.067(6) 0.061(5) 0.072(7) -0.007(4) -0.016(4) 0.001(4)
C81A 0.093(6) 0.073(8) 0.100(11) -0.021(6) -0.044(6) 0.024(7)
C82A 0.102(9) 0.055(7) 0.062(5) -0.012(5) -0.023(6) -0.005(4)
C74B 0.045(4) 0.034(3) 0.046(4) -0.008(3) 0.000(3) -0.003(3)
C75B 0.25(3) 0.056(11) 0.081(13) -0.035(15) -0.010(16) 0.016(10)
C76B 0.049(4) 0.031(3) 0.041(3) -0.006(3) -0.009(3) -0.002(3)
C77B 0.042(7) 0.032(5) 0.059(7) 0.000(5) -0.003(6) 0.002(4)
C78B 0.063(7) 0.060(6) 0.070(9) -0.020(5) -0.036(7) -0.018(6)
C79B 0.141(16) 0.072(9) 0.072(9) -0.007(10) -0.004(9) -0.032(7)
C80B 0.127(17) 0.039(6) 0.039(5) -0.015(9) -0.008(8) -0.012(4)
C81B 0.093(13) 0.061(8) 0.069(12) 0.008(8) -0.002(8) 0.004(7)
C82B 0.090(8) 0.022(5) 0.081(8) -0.001(5) 0.004(6) -0.023(5)
C1 0.0351(12) 0.0306(11) 0.0336(11) -0.0023(9) -0.0007(10) 0.0001(9)
C2 0.0362(12) 0.0349(12) 0.0435(13) 0.0050(10) 0.0025(10) 0.0007(10)
C3 0.0463(14) 0.0306(11) 0.0397(12) 0.0022(10) -0.0014(11) -0.0032(10)
C4 0.0433(13) 0.0314(11) 0.0364(12) -0.0031(10) -0.0025(10) 0.0019(10)
C5 0.0554(16) 0.0373(13) 0.0486(15) -0.0030(12) -0.0104(13) -0.0024(11)
C6 0.0514(17) 0.0512(16) 0.0660(19) -0.0103(13) -0.0208(15) -0.0041(14)
C7 0.0359(13) 0.0578(17) 0.0654(18) -0.0021(13) -0.0063(13) -0.0002(15)
C8 0.0354(13) 0.0434(13) 0.0494(14) -0.0004(10) 0.0008(11) 0.0010(11)
C9 0.0369(12) 0.0349(11) 0.0336(11) -0.0021(10) 0.0008(10) 0.0051(9)
C10 0.0338(11) 0.0329(11) 0.0291(11) -0.0020(9) 0.0017(9) 0.0021(9)
C11 0.0336(12) 0.0367(12) 0.0466(14) 0.0026(10) 0.0005(10) 0.0057(11)
C12 0.0492(15) 0.0487(15) 0.0520(15) -0.0034(13) 0.0089(13) 0.0021(13)
C13 0.071(2) 0.070(2) 0.0545(18) 0.0089(18) 0.0173(17) 0.0105(16)
C14 0.0504(17) 0.0606(18) 0.080(2) 0.0039(15) 0.0162(16) 0.0291(18)
C15 0.0590(19) 0.0581(19) 0.084(2) -0.0175(15) 0.0036(18) 0.0143(18)
C16 0.0537(17) 0.0491(15) 0.0616(18) -0.0121(14) 0.0007(14) 0.0029(14)
C17 0.0388(13) 0.0354(12) 0.0359(12) 0.0036(10) -0.0046(10) -0.0047(10)
C18 0.0430(13) 0.0412(13) 0.0431(14) -0.0012(11) -0.0017(11) -0.0024(11)
C19 0.0640(18) 0.0407(14) 0.0434(14) -0.0016(13) -0.0053(13) 0.0004(12)
C20 0.0601(18) 0.0458(15) 0.0502(16) 0.0126(13) -0.0179(14) -0.0060(13)
C21 0.0407(14) 0.0492(15) 0.0588(17) 0.0041(11) -0.0109(13) -0.0079(13)
C22 0.0390(13) 0.0435(13) 0.0448(14) 0.0000(11) -0.0049(11) -0.0041(11)
C23 0.0343(12) 0.0329(11) 0.0303(11) 0.0043(9) 0.0042(9) -0.0005(9)
C24 0.0375(13) 0.0407(13) 0.0456(14) 0.0044(11) -0.0017(11) 0.0015(11)
C25 0.0460(15) 0.0408(13) 0.0539(16) 0.0115(12) -0.0065(12) 0.0036(12)
C26 0.086(2) 0.0448(15) 0.0403(15) 0.0099(15) -0.0080(15) 0.0067(12)
C27 0.069(2) 0.0453(15) 0.0414(14) 0.0129(13) 0.0202(14) 0.0117(12)
C28 0.0562(15) 0.0362(12) 0.0339(12) 0.0113(11) 0.0110(11) 0.0024(10)
C29 0.0415(13) 0.0371(12) 0.0420(13) 0.0031(10) -0.0021(11) -0.0011(10)
C30 0.0499(15) 0.0335(13) 0.0574(16) -0.0006(11) -0.0038(13) -0.0012(11)
C31 0.0482(15) 0.0431(15) 0.075(2) 0.0049(12) 0.0128(14) 0.0192(14)
C32 0.0547(16) 0.0342(12) 0.0546(15) 0.0089(12) 0.0050(13) -0.0032(11)
C33 0.0447(14) 0.0458(13) 0.0363(13) 0.0008(11) 0.0099(11) -0.0003(11)
C34 0.0369(12) 0.0459(13) 0.0381(12) -0.0007(11) 0.0056(10) -0.0017(11)
C35 0.0392(13) 0.0505(14) 0.0417(13) -0.0022(11) 0.0024(11) 0.0028(11)
C36 0.0492(14) 0.0441(13) 0.0343(12) 0.0007(11) 0.0042(11) 0.0003(11)
C37 0.0537(17) 0.0658(19) 0.0543(17) -0.0112(15) 0.0058(14) 0.0131(15)
C38 0.078(2) 0.070(2) 0.068(2) -0.0120(18) 0.0097(19) 0.0319(18)
C39 0.068(2) 0.071(2) 0.0619(19) 0.0049(17) -0.0028(17) 0.0257(17)
C40 0.0545(17) 0.070(2) 0.0543(17) 0.0024(16) -0.0037(14) 0.0071(15)
C41 0.0462(14) 0.0544(16) 0.0404(13) -0.0027(13) 0.0013(12) -0.0007(12)
C42 0.0365(12) 0.0438(13) 0.0367(12) 0.0009(11) 0.0007(10) -0.0034(10)
C43 0.0364(13) 0.0626(17) 0.0359(13) 0.0058(12) 0.0040(10) -0.0044(12)
C44 0.0472(15) 0.0585(16) 0.0344(13) 0.0067(13) 0.0020(11) -0.0055(12)
C45 0.0419(14) 0.0410(13) 0.0435(13) 0.0023(11) -0.0030(11) -0.0112(11)
C46 0.0529(16) 0.0511(16) 0.0504(15) 0.0105(13) -0.0125(13) -0.0145(13)
C47 0.0480(16) 0.0581(18) 0.072(2) 0.0130(14) -0.0197(15) -0.0224(16)
C48 0.0346(14) 0.0651(19) 0.079(2) 0.0034(14) -0.0016(14) -0.0254(17)
C49 0.0355(14) 0.0556(16) 0.0593(17) -0.0033(12) 0.0012(12) -0.0158(14)
C50 0.0394(13) 0.0373(12) 0.0452(13) -0.0026(11) 0.0012(11) -0.0123(11)
C51 0.0359(12) 0.0337(11) 0.0418(13) -0.0045(10) 0.0020(10) -0.0067(10)
C52 0.0340(12) 0.0398(12) 0.0417(13) 0.0068(10) 0.0014(10) -0.0041(10)
C53 0.0403(13) 0.0474(14) 0.0478(14) 0.0109(12) 0.0043(12) -0.0001(12)
C54 0.0592(18) 0.0404(14) 0.0641(18) 0.0049(13) 0.0177(15) -0.0047(13)
C55 0.0606(19) 0.0545(17) 0.071(2) -0.0063(15) 0.0042(17) -0.0220(16)
C56 0.064(2) 0.066(2) 0.0617(19) 0.0044(16) -0.0176(17) -0.0164(17)
C57 0.0611(18) 0.0487(15) 0.0493(16) 0.0070(14) -0.0112(13) -0.0008(13)
C58 0.0482(14) 0.0367(12) 0.0341(12) 0.0069(11) 0.0041(11) 0.0058(10)
C59 0.0468(15) 0.0483(15) 0.0507(15) 0.0078(12) 0.0063(12) 0.0027(12)
C60 0.0571(19) 0.068(2) 0.0570(18) 0.0193(16) 0.0130(15) 0.0035(16)
C61 0.086(2) 0.0513(16) 0.0454(15) 0.0268(17) 0.0134(16) 0.0028(13)
C62 0.083(2) 0.0433(15) 0.0455(15) 0.0085(15) -0.0003(15) -0.0009(13)
C63 0.0568(18) 0.0485(15) 0.0469(15) 0.0001(13) 0.0018(13) -0.0016(12)
C64 0.0440(13) 0.0351(12) 0.0373(12) -0.0040(10) 0.0090(11) 0.0005(10)
C65 0.0452(16) 0.072(2) 0.073(2) -0.0063(15) 0.0145(15) -0.0294(18)
C66 0.0503(17) 0.072(2) 0.071(2) -0.0031(16) 0.0199(16) -0.0280(18)
C67 0.112(3) 0.0578(19) 0.060(2) 0.032(2) -0.020(2) -0.0203(16)
C68 0.136(4) 0.0379(15) 0.0430(16) -0.0210(19) 0.013(2) -0.0028(13)
C69 0.106(3) 0.0375(14) 0.0348(14) -0.0095(16) 0.0079(15) 0.0021(11)
C70 0.0600(18) 0.0647(18) 0.0422(15) 0.0130(15) 0.0034(14) 0.0002(14)
C71 0.070(2) 0.084(2) 0.0417(15) 0.0172(19) -0.0090(15) -0.0092(16)
C72 0.100(3) 0.0518(16) 0.0403(15) -0.0030(17) 0.0206(17) 0.0043(13)
C73 0.073(2) 0.092(3) 0.0579(19) -0.030(2) 0.0179(17) -0.0319(19)
N1 0.0344(10) 0.0328(9) 0.0309(9) 0.0022(8) 0.0058(8) -0.0004(8)
N2 0.0489(12) 0.0353(11) 0.0415(11) -0.0053(9) 0.0081(10) -0.0010(9)
P1 0.0323(3) 0.0335(3) 0.0383(3) -0.0004(2) -0.0008(2) -0.0033(2)
P2 0.0386(3) 0.0424(3) 0.0346(3) 0.0029(3) 0.0029(3) 0.0017(3)

loop_
_atom_type_symbol
_atom_type_description
_atom_type_scat_dispersion_real
_atom_type_scat_dispersion_imag
_atom_type_scat_source
C C 0.0181 0.0091 'International Tables Vol C Tables 4.2.6.8 and 6.1.1.4'
H H 0.0000 0.0000 'International Tables Vol C Tables 4.2.6.8 and 6.1.1.4'
N N 0.0311 0.0180 'International Tables Vol C Tables 4.2.6.8 and 6.1.1.4'
P P 0.2955 0.4335 'International Tables Vol C Tables 4.2.6.8 and 6.1.1.4'

loop_
_geom_angle_atom_site_label_1
_geom_angle_atom_site_label_2
_geom_angle_atom_site_label_3
_geom_angle
N2 C74A C75A 119.3(6)
N2 C74A H74A 107.5
C75A C74A H74A 107.5
N2 C74A H74B 107.5
C75A C74A H74B 107.5
H74A C74A H74B 107.0
C76A C75A C74A 129.7(7)
C76A C75A H75A 115.2
C74A C75A H75A 115.2
C75A C76A C77A 130.8(7)
C75A C76A H76A 114.6
C77A C76A H76A 114.6
C78A C77A C82A 120.0
C78A C77A C76A 120.9(8)
C82A C77A C76A 119.1(8)
C77A C78A C79A 120.0
C77A C78A H78A 120.0
C79A C78A H78A 120.0
C80A C79A C78A 120.0
C80A C79A H79A 120.0
C78A C79A H79A 120.0
C81A C80A C79A 120.0
C81A C80A H80A 120.0
C79A C80A H80A 120.0
C82A C81A C80A 120.0
C82A C81A H81A 120.0
C80A C81A H81A 120.0
C81A C82A C77A 120.0
C81A C82A H82A 120.0
C77A C82A H82A 120.0
N2 C74B C75B 105.6(11)
N2 C74B H74C 110.6
C75B C74B H74C 110.6
N2 C74B H74D 110.6
C75B C74B H74D 110.6
H74C C74B H74D 108.7
C76B C75B C74B 115.(2)
C76B C75B H75B 122.6
C74B C75B H75B 122.6
C75B C76B C77B 124.5(14)
C75B C76B H76B 117.8
C77B C76B H76B 117.8
C78B C77B C82B 120.0
C78B C77B C76B 126.4(9)
C82B C77B C76B 113.6(9)
C77B C78B C79B 120.0
C77B C78B H78B 120.0
C79B C78B H78B 120.0
C78B C79B C80B 120.0
C78B C79B H79B 120.0
C80B C79B H79B 120.0
C81B C80B C79B 120.0
C81B C80B H80B 120.0
C79B C80B H80B 120.0
C80B C81B C82B 120.0
C80B C81B H81B 120.0
C82B C81B H81B 120.0
C81B C82B C77B 120.0
C81B C82B H82B 120.0
C77B C82B H82B 120.0
C10 C1 C2 119.9(2)
C10 C1 P1 120.39(18)
C2 C1 P1 119.68(19)
C3 C2 C1 121.9(2)
C3 C2 H2 119.0
C1 C2 H2 119.0
C2 C3 C4 120.3(2)
C2 C3 H3 119.8
C4 C3 H3 119.8
C5 C4 C3 121.4(2)
C5 C4 C9 119.4(2)
C3 C4 C9 119.2(2)
C6 C5 C4 120.9(3)
C6 C5 H5 119.5
C4 C5 H5 119.5
C5 C6 C7 119.7(3)
C5 C6 H6 120.2
C7 C6 H6 120.2
C8 C7 C6 120.9(3)
C8 C7 H7 119.5
C6 C7 H7 119.5
C7 C8 C9 121.7(3)
C7 C8 H8 119.2
C9 C8 H8 119.2
C8 C9 C4 117.4(2)
C8 C9 C10 123.3(2)
C4 C9 C10 119.3(2)
C1 C10 N1 120.1(2)
C1 C10 C9 119.2(2)
N1 C10 C9 120.6(2)
C12 C11 C16 118.3(3)
C12 C11 P1 125.6(2)
C16 C11 P1 116.1(2)
C11 C12 C13 120.1(3)
C11 C12 H12 120.0
C13 C12 H12 120.0
C14 C13 C12 120.2(3)
C14 C13 H13 119.9
C12 C13 H13 119.9
C15 C14 C13 119.7(3)
C15 C14 H14 120.2
C13 C14 H14 120.2
C14 C15 C16 120.3(3)
C14 C15 H15 119.8
C16 C15 H15 119.8
C15 C16 C11 121.5(3)
C15 C16 H16 119.3
C11 C16 H16 119.3
C22 C17 C18 118.2(2)
C22 C17 P1 122.1(2)
C18 C17 P1 118.9(2)
C19 C18 C17 120.8(3)
C19 C18 H18 119.6
C17 C18 H18 119.6
C18 C19 C20 120.2(3)
C18 C19 H19 119.9
C20 C19 H19 119.9
C21 C20 C19 119.7(3)
C21 C20 H20 120.1
C19 C20 H20 120.1
C20 C21 C22 120.3(3)
C20 C21 H21 119.9
C22 C21 H21 119.9
C17 C22 C21 120.7(3)
C17 C22 H22 119.6
C21 C22 H22 119.6
N1 C23 C28 109.44(19)
N1 C23 C29 109.50(19)
C28 C23 C29 108.1(2)
N1 C23 C24 114.04(19)
C28 C23 C24 107.5(2)
C29 C23 C24 108.1(2)
C25 C24 C23 110.8(2)
C25 C24 H24A 109.5
C23 C24 H24A 109.5
C25 C24 H24B 109.5
C23 C24 H24B 109.5
H24A C24 H24B 108.1
C32 C25 C26 109.1(3)
C32 C25 C24 109.7(2)
C26 C25 C24 109.3(2)
C32 C25 H25 109.6
C26 C25 H25 109.6
C24 C25 H25 109.6
C25 C26 C27 108.8(2)
C25 C26 H26A 109.9
C27 C26 H26A 109.9
C25 C26 H26B 109.9
C27 C26 H26B 109.9
H26A C26 H26B 108.3
C31 C27 C28 110.0(2)
C31 C27 C26 110.0(2)
C28 C27 C26 109.5(3)
C31 C27 H27 109.1
C28 C27 H27 109.1
C26 C27 H27 109.1
C23 C28 C27 111.0(2)
C23 C28 H28A 109.4
C27 C28 H28A 109.4
C23 C28 H28B 109.4
C27 C28 H28B 109.4
H28A C28 H28B 108.0
C30 C29 C23 111.4(2)
C30 C29 H29A 109.3
C23 C29 H29A 109.3
C30 C29 H29B 109.3
C23 C29 H29B 109.3
H29A C29 H29B 108.0
C31 C30 C32 109.7(2)
C31 C30 C29 108.9(2)
C32 C30 C29 109.0(2)
C31 C30 H30 109.7
C32 C30 H30 109.7
C29 C30 H30 109.7
C27 C31 C30 109.5(2)
C27 C31 H31A 109.8
C30 C31 H31A 109.8
C27 C31 H31B 109.8
C30 C31 H31B 109.8
H31A C31 H31B 108.2
C25 C32 C30 109.9(2)
C25 C32 H32A 109.7
C30 C32 H32A 109.7
C25 C32 H32B 109.7
C30 C32 H32B 109.7
H32A C32 H32B 108.2
N1 C33 C34 113.2(2)
N1 C33 H33A 108.9
C34 C33 H33A 108.9
N1 C33 H33B 108.9
C34 C33 H33B 108.9
H33A C33 H33B 107.8
C35 C34 C33 124.0(3)
C35 C34 H34 118.0
C33 C34 H34 118.0
C34 C35 C36 127.7(3)
C34 C35 H35 116.1
C36 C35 H35 116.1
C41 C36 C37 117.6(3)
C41 C36 C35 124.6(3)
C37 C36 C35 117.7(3)
C38 C37 C36 120.2(3)
C38 C37 H37 119.9
C36 C37 H37 119.9
C37 C38 C39 121.0(3)
C37 C38 H38 119.5
C39 C38 H38 119.5
C38 C39 C40 119.1(3)
C38 C39 H39 120.5
C40 C39 H39 120.5
C41 C40 C39 119.9(3)
C41 C40 H40 120.1
C39 C40 H40 120.1
C40 C41 C36 122.3(3)
C40 C41 H41 118.9
C36 C41 H41 118.9
C51 C42 C43 120.0(2)
C51 C42 P2 121.0(2)
C43 C42 P2 119.1(2)
C44 C43 C42 121.8(3)
C44 C43 H43 119.1
C42 C43 H43 119.1
C43 C44 C45 120.1(3)
C43 C44 H44 119.9
C45 C44 H44 119.9
C44 C45 C46 120.9(3)
C44 C45 C50 119.3(2)
C46 C45 C50 119.8(3)
C47 C46 C45 120.7(3)
C47 C46 H46 119.7
C45 C46 H46 119.7
C46 C47 C48 120.1(3)
C46 C47 H47 119.9
C48 C47 H47 119.9
C49 C48 C47 120.7(3)
C49 C48 H48 119.7
C47 C48 H48 119.7
C48 C49 C50 121.0(3)
C48 C49 H49 119.5
C50 C49 H49 119.5
C49 C50 C45 117.6(3)
C49 C50 C51 122.7(3)
C45 C50 C51 119.7(2)
C42 C51 N2 121.7(2)
C42 C51 C50 119.0(2)
N2 C51 C50 119.3(2)
C53 C52 C57 117.4(3)
C53 C52 P2 126.5(2)
C57 C52 P2 116.2(2)
C54 C53 C52 121.2(3)
C54 C53 H53 119.4
C52 C53 H53 119.4
C53 C54 C55 120.5(3)
C53 C54 H54 119.8
C55 C54 H54 119.8
C56 C55 C54 119.5(3)
C56 C55 H55 120.2
C54 C55 H55 120.2
C55 C56 C57 120.5(3)
C55 C56 H56 119.8
C57 C56 H56 119.8
C56 C57 C52 120.9(3)
C56 C57 H57 119.5
C52 C57 H57 119.5
C59 C58 C63 118.0(3)
C59 C58 P2 123.0(2)
C63 C58 P2 118.7(2)
C58 C59 C60 121.0(3)
C58 C59 H59 119.5
C60 C59 H59 119.5
C61 C60 C59 120.5(3)
C61 C60 H60 119.7
C59 C60 H60 119.7
C60 C61 C62 119.5(3)
C60 C61 H61 120.2
C62 C61 H61 120.2
C61 C62 C63 120.3(3)
C61 C62 H62 119.9
C63 C62 H62 119.9
C62 C63 C58 120.8(3)
C62 C63 H63 119.6
C58 C63 H63 119.6
N2 C64 C69 110.8(2)
N2 C64 C65 111.2(2)
C69 C64 C65 109.1(3)
N2 C64 C70 110.8(2)
C69 C64 C70 107.0(3)
C65 C64 C70 107.9(2)
C64 C65 C66 110.6(3)
C64 C65 H65A 109.5
C66 C65 H65A 109.5
C64 C65 H65B 109.5
C66 C65 H65B 109.5
H65A C65 H65B 108.1
C72 C66 C67 110.0(3)
C72 C66 C65 110.0(3)
C67 C66 C65 108.5(3)
C72 C66 H66 109.5
C67 C66 H66 109.5
C65 C66 H66 109.5
C68 C67 C66 108.6(3)
C68 C67 H67A 110.0
C66 C67 H67A 110.0
C68 C67 H67B 110.0
C66 C67 H67B 110.0
H67A C67 H67B 108.4
C73 C68 C67 110.3(3)
C73 C68 C69 109.9(3)
C67 C68 C69 109.7(3)
C73 C68 H68 109.0
C67 C68 H68 109.0
C69 C68 H68 109.0
C64 C69 C68 110.4(2)
C64 C69 H69A 109.6
C68 C69 H69A 109.6
C64 C69 H69B 109.6
C68 C69 H69B 109.6
H69A C69 H69B 108.1
C64 C70 C71 110.4(3)
C64 C70 H70A 109.6
C71 C70 H70A 109.6
C64 C70 H70B 109.6
C71 C70 H70B 109.6
H70A C70 H70B 108.1
C73 C71 C72 109.5(3)
C73 C71 C70 109.5(3)
C72 C71 C70 109.4(3)
C73 C71 H71 109.5
C72 C71 H71 109.5
C70 C71 H71 109.5
C66 C72 C71 109.7(2)
C66 C72 H72A 109.7
C71 C72 H72A 109.7
C66 C72 H72B 109.7
C71 C72 H72B 109.7
H72A C72 H72B 108.2
C68 C73 C71 109.8(3)
C68 C73 H73A 109.7
C71 C73 H73A 109.7
C68 C73 H73B 109.7
C71 C73 H73B 109.7
H73A C73 H73B 108.2
C10 N1 C33 117.29(19)
C10 N1 C23 121.44(18)
C33 N1 C23 117.92(19)
C74A N2 C51 115.2(3)
C74A N2 C64 122.0(3)
C51 N2 C64 121.2(2)
C51 N2 C74B 123.9(4)
C64 N2 C74B 111.3(4)
C1 P1 C17 101.81(11)
C1 P1 C11 103.16(11)
C17 P1 C11 101.40(11)
C42 P2 C52 102.11(12)
C42 P2 C58 100.93(12)
C52 P2 C58 101.90(12)

loop_
_geom_bond_atom_site_label_1
_geom_bond_atom_site_label_2
_geom_bond_distance
C74A N2 1.431(6)
C74A C75A 1.451(11)
C74A H74A 0.99
C74A H74B 0.99
C75A C76A 1.299(11)
C75A H75A 0.95
C76A C77A 1.461(8)
C76A H76A 0.95
C77A C78A 1.39
C77A C82A 1.39
C78A C79A 1.39
C78A H78A 0.95
C79A C80A 1.39
C79A H79A 0.95
C80A C81A 1.39
C80A H80A 0.95
C81A C82A 1.39
C81A H81A 0.95
C82A H82A 0.95
C74B N2 1.505(8)
C74B C75B 1.51(3)
C74B H74C 0.99
C74B H74D 0.99
C75B C76B 1.42(3)
C75B H75B 0.95
C76B C77B 1.462(9)
C76B H76B 0.95
C77B C78B 1.39
C77B C82B 1.39
C78B C79B 1.39
C78B H78B 0.95
C79B C80B 1.39
C79B H79B 0.95
C80B C81B 1.39
C80B H80B 0.95
C81B C82B 1.39
C81B H81B 0.95
C82B H82B 0.95
C1 C10 1.381(3)
C1 C2 1.421(3)
C1 P1 1.846(2)
C2 C3 1.353(4)
C2 H2 0.95
C3 C4 1.416(4)
C3 H3 0.95
C4 C5 1.416(4)
C4 C9 1.427(3)
C5 C6 1.368(4)
C5 H5 0.95
C6 C7 1.400(5)
C6 H6 0.95
C7 C8 1.357(4)
C7 H7 0.95
C8 C9 1.418(4)
C8 H8 0.95
C9 C10 1.446(3)
C10 N1 1.431(3)
C11 C12 1.383(4)
C11 C16 1.388(4)
C11 P1 1.851(3)
C12 C13 1.399(4)
C12 H12 0.95
C13 C14 1.386(6)
C13 H13 0.95
C14 C15 1.359(6)
C14 H14 0.95
C15 C16 1.378(5)
C15 H15 0.95
C16 H16 0.95
C17 C22 1.386(4)
C17 C18 1.400(4)
C17 P1 1.847(3)
C18 C19 1.375(4)
C18 H18 0.95
C19 C20 1.383(5)
C19 H19 0.95
C20 C21 1.375(5)
C20 H20 0.95
C21 C22 1.386(4)
C21 H21 0.95
C22 H22 0.95
C23 N1 1.485(3)
C23 C28 1.528(3)
C23 C29 1.541(3)
C23 C24 1.549(3)
C24 C25 1.539(4)
C24 H24A 0.99
C24 H24B 0.99
C25 C32 1.529(4)
C25 C26 1.532(4)
C25 H25 1.0
C26 C27 1.534(5)
C26 H26A 0.99
C26 H26B 0.99
C27 C31 1.517(5)
C27 C28 1.529(4)
C27 H27 1.0
C28 H28A 0.99
C28 H28B 0.99
C29 C30 1.536(4)
C29 H29A 0.99
C29 H29B 0.99
C30 C31 1.517(4)
C30 C32 1.531(4)
C30 H30 1.0
C31 H31A 0.99
C31 H31B 0.99
C32 H32A 0.99
C32 H32B 0.99
C33 N1 1.462(3)
C33 C34 1.474(4)
C33 H33A 0.99
C33 H33B 0.99
C34 C35 1.329(4)
C34 H34 0.95
C35 C36 1.460(4)
C35 H35 0.95
C36 C41 1.377(4)
C36 C37 1.410(4)
C37 C38 1.380(5)
C37 H37 0.95
C38 C39 1.383(6)
C38 H38 0.95
C39 C40 1.385(5)
C39 H39 0.95
C40 C41 1.375(4)
C40 H40 0.95
C41 H41 0.95
C42 C51 1.379(4)
C42 C43 1.423(4)
C42 P2 1.840(3)
C43 C44 1.353(4)
C43 H43 0.95
C44 C45 1.410(4)
C44 H44 0.95
C45 C46 1.418(4)
C45 C50 1.422(4)
C46 C47 1.352(5)
C46 H46 0.95
C47 C48 1.406(5)
C47 H47 0.95
C48 C49 1.368(5)
C48 H48 0.95
C49 C50 1.417(4)
C49 H49 0.95
C50 C51 1.437(4)
C51 N2 1.433(3)
C52 C53 1.389(4)
C52 C57 1.398(4)
C52 P2 1.842(3)
C53 C54 1.377(4)
C53 H53 0.95
C54 C55 1.381(5)
C54 H54 0.95
C55 C56 1.361(5)
C55 H55 0.95
C56 C57 1.388(5)
C56 H56 0.95
C57 H57 0.95
C58 C59 1.379(4)
C58 C63 1.399(4)
C58 P2 1.845(3)
C59 C60 1.391(4)
C59 H59 0.95
C60 C61 1.372(5)
C60 H60 0.95
C61 C62 1.374(5)
C61 H61 0.95
C62 C63 1.390(4)
C62 H62 0.95
C63 H63 0.95
C64 N2 1.492(3)
C64 C69 1.522(4)
C64 C65 1.533(4)
C64 C70 1.540(4)
C65 C66 1.542(4)
C65 H65A 0.99
C65 H65B 0.99
C66 C72 1.503(5)
C66 C67 1.528(6)
C66 H66 1.0
C67 C68 1.511(6)
C67 H67A 0.99
C67 H67B 0.99
C68 C73 1.491(6)
C68 C69 1.537(4)
C68 H68 1.0
C69 H69A 0.99
C69 H69B 0.99
C70 C71 1.547(5)
C70 H70A 0.99
C70 H70B 0.99
C71 C73 1.495(6)
C71 C72 1.509(5)
C71 H71 1.0
C72 H72A 0.99
C72 H72B 0.99
C73 H73A 0.99
C73 H73B 0.99

loop_
_geom_torsion_atom_site_label_1
_geom_torsion_atom_site_label_2
_geom_torsion_atom_site_label_3
_geom_torsion_atom_site_label_4
_geom_torsion
N2 C74A_a C75A_a C76A_a 121.0(9)
C74A C75A C76A C77A 179.3(7)
C75A C76A C77A C78A 167.7(6)
C75A C76A C77A C82A -9.3(9)
C82A C77A C78A C79A 0
C76A C77A C78A C79A -177.0(6)
C77A C78A C79A C80A 0
C78A C79A C80A C81A 0
C79A C80A C81A C82A 0
C80A C81A C82A C77A 0
C78A C77A C82A C81A 0
C76A C77A C82A C81A 177.1(6)
N2 C74B C75B C76B -134.8(15)
C74B C75B C76B C77B -177.2(11)
C75B C76B C77B C78B 13.1(17)
C75B C76B C77B C82B -166.0(14)
C82B C77B C78B C79B 0
C76B C77B C78B C79B -179.1(9)
C77B C78B C79B C80B 0
C78B C79B C80B C81B 0
C79B C80B C81B C82B 0
C80B C81B C82B C77B 0
C78B C77B C82B C81B 0
C76B C77B C82B C81B 179.2(8)
C10 C1 C2 C3 -2.2(4)
P1 C1 C2 C3 176.7(2)
C1 C2 C3 C4 3.0(4)
C2 C3 C4 C5 178.3(2)
C2 C3 C4 C9 -0.9(4)
C3 C4 C5 C6 -178.6(3)
C9 C4 C5 C6 0.6(4)
C4 C5 C6 C7 -1.1(5)
C5 C6 C7 C8 0.7(5)
C6 C7 C8 C9 0.2(5)
C7 C8 C9 C4 -0.7(4)
C7 C8 C9 C10 -179.2(3)
C5 C4 C9 C8 0.3(4)
C3 C4 C9 C8 179.5(2)
C5 C4 C9 C10 178.9(2)
C3 C4 C9 C10 -1.9(3)
C2 C1 C10 N1 179.1(2)
P1 C1 C10 N1 0.2(3)
C2 C1 C10 C9 -0.7(3)
P1 C1 C10 C9 -179.59(17)
C8 C9 C10 C1 -178.9(2)
C4 C9 C10 C1 2.7(3)
C8 C9 C10 N1 1.4(4)
C4 C9 C10 N1 -177.1(2)
C16 C11 C12 C13 0.2(4)
P1 C11 C12 C13 -177.9(2)
C11 C12 C13 C14 -1.5(5)
C12 C13 C14 C15 1.5(5)
C13 C14 C15 C16 -0.1(6)
C14 C15 C16 C11 -1.3(5)
C12 C11 C16 C15 1.2(5)
P1 C11 C16 C15 179.4(3)
C22 C17 C18 C19 -1.1(4)
P1 C17 C18 C19 169.0(2)
C17 C18 C19 C20 0.5(4)
C18 C19 C20 C21 0.6(4)
C19 C20 C21 C22 -1.1(4)
C18 C17 C22 C21 0.6(4)
P1 C17 C22 C21 -169.2(2)
C20 C21 C22 C17 0.5(4)
N1 C23 C24 C25 -179.7(2)
C28 C23 C24 C25 58.8(3)
C29 C23 C24 C25 -57.7(3)
C23 C24 C25 C32 59.2(3)
C23 C24 C25 C26 -60.3(3)
C32 C25 C26 C27 -60.0(3)
C24 C25 C26 C27 60.0(3)
C25 C26 C27 C31 60.6(3)
C25 C26 C27 C28 -60.4(3)
N1 C23 C28 C27 176.4(2)
C29 C23 C28 C27 57.2(3)
C24 C23 C28 C27 -59.3(3)
C31 C27 C28 C23 -59.7(3)
C26 C27 C28 C23 61.4(3)
N1 C23 C29 C30 -176.9(2)
C28 C23 C29 C30 -57.7(3)
C24 C23 C29 C30 58.4(3)
C23 C29 C30 C31 59.7(3)
C23 C29 C30 C32 -60.0(3)
C28 C27 C31 C30 60.4(3)
C26 C27 C31 C30 -60.4(3)
C32 C30 C31 C27 59.3(3)
C29 C30 C31 C27 -59.9(3)
C26 C25 C32 C30 59.9(3)
C24 C25 C32 C30 -59.8(3)
C31 C30 C32 C25 -59.5(3)
C29 C30 C32 C25 59.7(3)
N1 C33 C34 C35 138.6(3)
C33 C34 C35 C36 179.1(3)
C34 C35 C36 C41 6.5(5)
C34 C35 C36 C37 -177.1(3)
C41 C36 C37 C38 0.7(5)
C35 C36 C37 C38 -176.0(3)
C36 C37 C38 C39 -0.1(6)
C37 C38 C39 C40 -0.5(7)
C38 C39 C40 C41 0.3(6)
C39 C40 C41 C36 0.3(5)
C37 C36 C41 C40 -0.8(5)
C35 C36 C41 C40 175.6(3)
C51 C42 C43 C44 -0.9(4)
P2 C42 C43 C44 178.8(2)
C42 C43 C44 C45 2.3(5)
C43 C44 C45 C46 179.3(3)
C43 C44 C45 C50 -0.4(4)
C44 C45 C46 C47 -178.6(3)
C50 C45 C46 C47 1.1(4)
C45 C46 C47 C48 0.5(5)
C46 C47 C48 C49 -1.3(5)
C47 C48 C49 C50 0.5(5)
C48 C49 C50 C45 1.1(4)
C48 C49 C50 C51 -178.2(3)
C44 C45 C50 C49 177.9(3)
C46 C45 C50 C49 -1.9(4)
C44 C45 C50 C51 -2.8(4)
C46 C45 C50 C51 177.5(2)
C43 C42 C51 N2 178.4(2)
P2 C42 C51 N2 -1.3(3)
C43 C42 C51 C50 -2.3(4)
P2 C42 C51 C50 177.98(18)
C49 C50 C51 C42 -176.6(3)
C45 C50 C51 C42 4.1(4)
C49 C50 C51 N2 2.8(4)
C45 C50 C51 N2 -176.6(2)
C57 C52 C53 C54 -1.7(4)
P2 C52 C53 C54 179.7(2)
C52 C53 C54 C55 0.6(4)
C53 C54 C55 C56 0.2(5)
C54 C55 C56 C57 0.2(5)
C55 C56 C57 C52 -1.4(5)
C53 C52 C57 C56 2.1(4)
P2 C52 C57 C56 -179.2(3)
C63 C58 C59 C60 0.1(4)
P2 C58 C59 C60 -173.4(2)
C58 C59 C60 C61 -0.1(5)
C59 C60 C61 C62 -0.1(5)
C60 C61 C62 C63 0.1(5)
C61 C62 C63 C58 -0.1(5)
C59 C58 C63 C62 -0.1(4)
P2 C58 C63 C62 173.7(2)
N2 C64 C65 C66 -179.7(3)
C69 C64 C65 C66 57.8(4)
C70 C64 C65 C66 -58.1(4)
C64 C65 C66 C72 59.9(4)
C64 C65 C66 C67 -60.4(4)
C72 C66 C67 C68 -58.4(3)
C65 C66 C67 C68 61.9(4)
C66 C67 C68 C73 59.1(4)
C66 C67 C68 C69 -62.1(4)
N2 C64 C69 C68 -179.8(3)
C65 C64 C69 C68 -57.1(4)
C70 C64 C69 C68 59.3(4)
C73 C68 C69 C64 -61.3(4)
C67 C68 C69 C64 60.2(4)
N2 C64 C70 C71 -179.7(2)
C69 C64 C70 C71 -58.9(3)
C65 C64 C70 C71 58.4(3)
C64 C70 C71 C73 59.9(4)
C64 C70 C71 C72 -60.2(4)
C67 C66 C72 C71 59.1(4)
C65 C66 C72 C71 -60.3(4)
C73 C71 C72 C66 -59.7(4)
C70 C71 C72 C66 60.4(4)
C67 C68 C73 C71 -60.7(4)
C69 C68 C73 C71 60.4(4)
C72 C71 C73 C68 60.3(4)
C70 C71 C73 C68 -59.7(4)
C1 C10 N1 C33 108.6(3)
C9 C10 N1 C33 -71.7(3)
C1 C10 N1 C23 -92.6(3)
C9 C10 N1 C23 87.2(3)
C34 C33 N1 C10 -61.1(3)
C34 C33 N1 C23 139.2(2)
C28 C23 N1 C10 14.5(3)
C29 C23 N1 C10 132.8(2)
C24 C23 N1 C10 -105.9(2)
C28 C23 N1 C33 173.3(2)
C29 C23 N1 C33 -68.4(3)
C24 C23 N1 C33 52.8(3)
C75A C74A N2 C51 -47.1(10)
C75A C74A N2 C64 147.1(6)
C75A C74A N2 C74B 66.9(10)
C42 C51 N2 C74A 101.2(5)
C50 C51 N2 C74A -78.1(5)
C42 C51 N2 C64 -92.9(3)
C50 C51 N2 C64 87.8(3)
C42 C51 N2 C74B 63.9(6)
C50 C51 N2 C74B -115.4(5)
C69 C64 N2 C74A 163.2(6)
C65 C64 N2 C74A 41.7(6)
C70 C64 N2 C74A -78.2(6)
C69 C64 N2 C51 -1.8(4)
C65 C64 N2 C51 -123.2(3)
C70 C64 N2 C51 116.8(3)
C69 C64 N2 C74B -161.2(5)
C65 C64 N2 C74B 77.3(5)
C70 C64 N2 C74B -42.7(5)
C75B C74B N2 C74A -50.8(14)
C75B C74B N2 C51 34.1(15)
C75B C74B N2 C64 -167.0(13)
C10 C1 P1 C17 -145.3(2)
C2 C1 P1 C17 35.8(2)
C10 C1 P1 C11 109.8(2)
C2 C1 P1 C11 -69.1(2)
C22 C17 P1 C1 -136.0(2)
C18 C17 P1 C1 54.3(2)
C22 C17 P1 C11 -29.8(2)
C18 C17 P1 C11 160.5(2)
C12 C11 P1 C1 17.9(3)
C16 C11 P1 C1 -160.2(2)
C12 C11 P1 C17 -87.3(3)
C16 C11 P1 C17 94.6(2)
C51 C42 P2 C52 110.4(2)
C43 C42 P2 C52 -69.3(2)
C51 C42 P2 C58 -144.7(2)
C43 C42 P2 C58 35.6(2)
C53 C52 P2 C42 22.2(2)
C57 C52 P2 C42 -156.4(2)
C53 C52 P2 C58 -81.9(2)
C57 C52 P2 C58 99.5(2)
C59 C58 P2 C42 -133.9(2)
C63 C58 P2 C42 52.7(2)
C59 C58 P2 C52 -28.9(3)
C63 C58 P2 C52 157.7(2)
